data_4106169
loop_
_publ_author_name
'Jennifer A. Armstrong'
'Edward R. Williams'
'Mark T. Weller'

_publ_section_title
;
 Fluoride-Rich, Hydrofluorothermal Routes to Functional Transition Metal
 (Mn, Fe, Co, Cu) Fluorophosphates
;
_journal_name_full 'Journal of the American Chemical Society'
_journal_page_first 8252
_journal_page_last 8263
_journal_paper_doi 10.1021/ja201096b
_journal_volume 133
_journal_year 2011
_chemical_formula_sum 'F6 Mn2 Na4 O7 P2'
_chemical_formula_weight 489.78
_chemical_name_systematic
;
 ?
;
_space_group_IT_number 13
_symmetry_cell_setting monoclinic
_symmetry_space_group_name_Hall '-P 2yac'
_symmetry_space_group_name_H-M 'P 1 2/n 1'
_atom_sites_solution_hydrogens geom
_atom_sites_solution_primary direct
_atom_sites_solution_secondary difmap
_audit_creation_date 2011-01-11T17:06:08-00:00
_audit_creation_method 'WinGX routine CIF_UPDATE'
_cell_angle_alpha 90
_cell_angle_beta 97.343(7)
_cell_angle_gamma 90
_cell_formula_units_Z 2
_cell_length_a 7.7805(8)
_cell_length_b 8.0834(10)
_cell_length_c 8.1265(7)
_cell_measurement_temperature 293(2)
_cell_volume 506.91(9)
_computing_structure_refinement 'SHELXL-97 (Sheldrick, 2008)'
_diffrn_ambient_temperature 293(2)
_diffrn_measured_fraction_theta_full 0.979
_diffrn_measured_fraction_theta_max 0.979
_diffrn_radiation_monochromator graphite
_diffrn_radiation_type MoK\a
_diffrn_radiation_wavelength 0.71073
_diffrn_reflns_av_R_equivalents 0.1553
_diffrn_reflns_av_unetI/netI 0.1444
_diffrn_reflns_limit_h_max 10
_diffrn_reflns_limit_h_min -9
_diffrn_reflns_limit_k_max 10
_diffrn_reflns_limit_k_min -10
_diffrn_reflns_limit_l_max 10
_diffrn_reflns_limit_l_min -10
_diffrn_reflns_number 5435
_diffrn_reflns_theta_full 27.61
_diffrn_reflns_theta_max 27.61
_diffrn_reflns_theta_min 3.41
_exptl_absorpt_coefficient_mu 3.106
_exptl_absorpt_correction_type none
_exptl_crystal_colour Brown
_exptl_crystal_density_diffrn 3.290
_exptl_crystal_description block
_exptl_crystal_F_000 470
_exptl_crystal_size_max 0.03
_exptl_crystal_size_mid 0.03
_exptl_crystal_size_min 0.02
_refine_diff_density_max 1.282
_refine_diff_density_min -1.304
_refine_diff_density_rms 0.324
_refine_ls_extinction_method none
_refine_ls_goodness_of_fit_ref 1.063
_refine_ls_hydrogen_treatment mixed
_refine_ls_matrix_type full
_refine_ls_number_parameters 102
_refine_ls_number_reflns 1161
_refine_ls_number_restraints 0
_refine_ls_restrained_S_all 1.063
_refine_ls_R_factor_all 0.1053
_refine_ls_R_factor_gt 0.0641
_refine_ls_shift/su_max 0.04
_refine_ls_shift/su_mean 0.011
_refine_ls_structure_factor_coef Fsqd
_refine_ls_weighting_details 'calc w=1/[\s^2^(Fo^2^)+(0.0309P)^2^+31.2032P] where P=(Fo^2^+2Fc^2^)/3'
_refine_ls_weighting_scheme calc
_refine_ls_wR_factor_ref 0.1353
_reflns_number_gt 670
_reflns_number_total 1161
_reflns_threshold_expression >2\s(I)
_cod_data_source_file ja201096b_si_006.cif
_cod_data_source_block 2010jaaj0015p2n
_cod_database_code 4106169

loop_
_symmetry_equiv_pos_as_xyz
'x, y, z'
'-x+1/2, y, -z+1/2'
'-x, -y, -z'
'x-1/2, -y, z-1/2'

loop_
_atom_site_label
_atom_site_fract_x
_atom_site_fract_y
_atom_site_fract_z
_atom_site_U_iso_or_equiv
_atom_site_adp_type
_atom_site_calc_flag
_atom_site_refinement_flags
_atom_site_occupancy
_atom_site_type_symbol
O11 0.9742(13) 0.9232(13) 0.2552(12) 0.014(2) Uani d . 1 O
O10 1.0966(13) 0.7468(13) 0.5018(13) 0.015(2) Uani d . 1 O
Mn1 1 0.5 0.5 0.0105(7) Uani d S 1 Mn
Mn2 1 1 0 0.0108(7) Uani d S 1 Mn
P9 1.1332(5) 0.8623(5) 0.3675(5) 0.0112(8) Uani d . 1 P
Na7 0.75 0.7485(11) -0.25 0.016(2) Uani d S 1 Na
Na9 0.75 0.7253(12) 0.25 0.019(2) Uani d S 1 Na
Na6 1 0.5 0 0.0138(17) Uani d S 1 Na
O7 1.25 0.7580(18) 0.25 0.008(3) Uani d S 1 O
F1 0.9499(10) 0.5052(12) 0.2722(10) 0.0162(18) Uani d . 1 F
F2 1.0117(11) 0.7850(10) -0.0771(11) 0.015(2) Uani d . 1 F
F3 0.7817(10) 0.5884(10) 0.5209(10) 0.0137(19) Uani d . 1 F
O4 1.2457(12) 1.0074(14) 0.0623(12) 0.015(2) Uani d . 1 O
Na4 0.75 1.1852(16) 0.25 0.034(3) Uani d S 1 Na

loop_
_atom_site_aniso_label
_atom_site_aniso_U_11
_atom_site_aniso_U_22
_atom_site_aniso_U_33
_atom_site_aniso_U_12
_atom_site_aniso_U_13
_atom_site_aniso_U_23
O11 0.015(5) 0.017(6) 0.010(5) -0.004(5) 0.000(4) -0.001(4)
O10 0.020(6) 0.010(5) 0.016(6) -0.005(5) 0.007(5) -0.006(4)
Mn1 0.0100(15) 0.0138(16) 0.0079(15) 0.0010(15) 0.0017(11) 0.0004(15)
Mn2 0.0094(15) 0.0089(15) 0.0136(16) -0.0005(14) -0.0006(12) -0.0014(15)
P9 0.0105(18) 0.012(2) 0.0100(18) -0.0038(16) -0.0013(13) -0.0016(16)
Na7 0.023(5) 0.012(5) 0.011(4) 0 -0.003(4) 0
Na9 0.013(4) 0.021(5) 0.020(5) 0 -0.005(4) 0
Na6 0.010(4) 0.021(4) 0.011(4) 0.001(4) 0.002(3) -0.002(4)
O7 0.006(6) 0.014(8) 0.010(7) 0 0.001(5) 0
F1 0.015(4) 0.023(5) 0.011(4) 0.005(4) -0.002(3) 0.007(4)
F2 0.018(5) 0.006(4) 0.020(5) -0.001(4) -0.003(4) -0.003(4)
F3 0.014(4) 0.013(5) 0.016(4) -0.003(4) 0.007(3) -0.002(4)
O4 0.009(5) 0.014(5) 0.020(5) 0.005(5) 0.002(4) -0.001(5)
Na4 0.016(5) 0.075(9) 0.012(5) 0 0.000(4) 0

loop_
_atom_type_symbol
_atom_type_description
_atom_type_scat_dispersion_real
_atom_type_scat_dispersion_imag
_atom_type_scat_source
O O 0.0106 0.006 'International Tables Vol C Tables 4.2.6.8 and 6.1.1.4'
F F 0.0171 0.0103 'International Tables Vol C Tables 4.2.6.8 and 6.1.1.4'
Na Na 0.0362 0.0249 'International Tables Vol C Tables 4.2.6.8 and 6.1.1.4'
P P 0.1023 0.0942 'International Tables Vol C Tables 4.2.6.8 and 6.1.1.4'
Mn Mn 0.3368 0.7283 'International Tables Vol C Tables 4.2.6.8 and 6.1.1.4'

loop_
_geom_angle_atom_site_label_1
_geom_angle_atom_site_label_2
_geom_angle_atom_site_label_3
_geom_angle
_geom_angle_site_symmetry_1
_geom_angle_site_symmetry_3
P9 O11 Mn2 119.4(6) . .
P9 O11 Na9 109.5(6) . .
Mn2 O11 Na9 109.3(4) . .
P9 O11 Na4 136.6(6) . .
Mn2 O11 Na4 84.4(3) . .
Na9 O11 Na4 93.2(4) . .
P9 O10 Mn1 132.9(6) . .
P9 O10 Na4 111.7(6) . 3_776
Mn1 O10 Na4 112.1(5) . 3_776
F1 Mn1 F1 180.000(2) . 3_766
F1 Mn1 F3 90.3(4) . .
F1 Mn1 F3 89.7(4) 3_766 .
F1 Mn1 F3 89.7(4) . 3_766
F1 Mn1 F3 90.3(4) 3_766 3_766
F3 Mn1 F3 180.0000(10) . 3_766
F1 Mn1 O10 90.8(4) . .
F1 Mn1 O10 89.2(4) 3_766 .
F3 Mn1 O10 88.0(4) . .
F3 Mn1 O10 92.0(4) 3_766 .
F1 Mn1 O10 89.2(4) . 3_766
F1 Mn1 O10 90.8(4) 3_766 3_766
F3 Mn1 O10 92.0(4) . 3_766
F3 Mn1 O10 88.0(4) 3_766 3_766
O10 Mn1 O10 180.0000(10) . 3_766
F1 Mn1 Na9 46.8(3) . .
F1 Mn1 Na9 133.2(3) 3_766 .
F3 Mn1 Na9 49.8(3) . .
F3 Mn1 Na9 130.2(3) 3_766 .
O10 Mn1 Na9 69.9(3) . .
O10 Mn1 Na9 110.1(3) 3_766 .
F1 Mn1 Na9 133.2(3) . 3_766
F1 Mn1 Na9 46.8(3) 3_766 3_766
F3 Mn1 Na9 130.2(3) . 3_766
F3 Mn1 Na9 49.8(3) 3_766 3_766
O10 Mn1 Na9 110.1(3) . 3_766
O10 Mn1 Na9 69.9(3) 3_766 3_766
Na9 Mn1 Na9 180.0000(10) . 3_766
F1 Mn1 Na7 119.6(3) . 1_556
F1 Mn1 Na7 60.4(3) 3_766 1_556
F3 Mn1 Na7 34.2(3) . 1_556
F3 Mn1 Na7 145.8(3) 3_766 1_556
O10 Mn1 Na7 71.9(3) . 1_556
O10 Mn1 Na7 108.1(3) 3_766 1_556
Na9 Mn1 Na7 73.26(9) . 1_556
Na9 Mn1 Na7 106.74(9) 3_766 1_556
F1 Mn1 Na7 60.4(3) . 3_765
F1 Mn1 Na7 119.6(3) 3_766 3_765
F3 Mn1 Na7 145.8(3) . 3_765
F3 Mn1 Na7 34.2(3) 3_766 3_765
O10 Mn1 Na7 108.1(3) . 3_765
O10 Mn1 Na7 71.9(3) 3_766 3_765
Na9 Mn1 Na7 106.74(9) . 3_765
Na9 Mn1 Na7 73.26(9) 3_766 3_765
Na7 Mn1 Na7 180 1_556 3_765
F1 Mn1 Na4 124.8(3) . 3_776
F1 Mn1 Na4 55.2(3) 3_766 3_776
F3 Mn1 Na4 96.2(3) . 3_776
F3 Mn1 Na4 83.8(3) 3_766 3_776
O10 Mn1 Na4 35.2(3) . 3_776
O10 Mn1 Na4 144.8(3) 3_766 3_776
Na9 Mn1 Na4 101.2(2) . 3_776
Na9 Mn1 Na4 78.8(2) 3_766 3_776
Na7 Mn1 Na4 65.52(9) 1_556 3_776
Na7 Mn1 Na4 114.48(9) 3_765 3_776
F1 Mn1 Na4 55.2(3) . 1_545
F1 Mn1 Na4 124.8(3) 3_766 1_545
F3 Mn1 Na4 83.8(3) . 1_545
F3 Mn1 Na4 96.2(3) 3_766 1_545
O10 Mn1 Na4 144.8(3) . 1_545
O10 Mn1 Na4 35.2(3) 3_766 1_545
Na9 Mn1 Na4 78.8(2) . 1_545
Na9 Mn1 Na4 101.2(2) 3_766 1_545
Na7 Mn1 Na4 114.48(9) 1_556 1_545
Na7 Mn1 Na4 65.52(9) 3_765 1_545
Na4 Mn1 Na4 180 3_776 1_545
F2 Mn2 F2 180.0000(10) 3_775 .
F2 Mn2 O4 91.6(4) 3_775 3_775
F2 Mn2 O4 88.4(4) . 3_775
F2 Mn2 O4 88.4(4) 3_775 .
F2 Mn2 O4 91.6(4) . .
O4 Mn2 O4 180 3_775 .
F2 Mn2 O11 86.1(4) 3_775 .
F2 Mn2 O11 93.9(4) . .
O4 Mn2 O11 91.8(4) 3_775 .
O4 Mn2 O11 88.2(4) . .
F2 Mn2 O11 93.9(4) 3_775 3_775
F2 Mn2 O11 86.1(4) . 3_775
O4 Mn2 O11 88.2(4) 3_775 3_775
O4 Mn2 O11 91.8(4) . 3_775
O11 Mn2 O11 180.0(5) . 3_775
F2 Mn2 Na7 136.9(3) 3_775 .
F2 Mn2 Na7 43.1(3) . .
O4 Mn2 Na7 48.1(3) 3_775 .
O4 Mn2 Na7 131.9(3) . .
O11 Mn2 Na7 106.7(3) . .
O11 Mn2 Na7 73.3(3) 3_775 .
F2 Mn2 Na7 43.1(3) 3_775 3_775
F2 Mn2 Na7 136.9(3) . 3_775
O4 Mn2 Na7 131.9(3) 3_775 3_775
O4 Mn2 Na7 48.1(3) . 3_775
O11 Mn2 Na7 73.3(3) . 3_775
O11 Mn2 Na7 106.7(3) 3_775 3_775
Na7 Mn2 Na7 180 . 3_775
F2 Mn2 Na4 133.1(3) 3_775 3_775
F2 Mn2 Na4 46.9(3) . 3_775
O4 Mn2 Na4 117.7(3) 3_775 3_775
O4 Mn2 Na4 62.3(3) . 3_775
O11 Mn2 Na4 125.3(3) . 3_775
O11 Mn2 Na4 54.7(3) 3_775 3_775
Na7 Mn2 Na4 72.23(12) . 3_775
Na7 Mn2 Na4 107.77(12) 3_775 3_775
F2 Mn2 Na4 46.9(3) 3_775 .
F2 Mn2 Na4 133.1(3) . .
O4 Mn2 Na4 62.3(3) 3_775 .
O4 Mn2 Na4 117.7(3) . .
O11 Mn2 Na4 54.7(3) . .
O11 Mn2 Na4 125.3(3) 3_775 .
Na7 Mn2 Na4 107.77(12) . .
Na7 Mn2 Na4 72.23(12) 3_775 .
Na4 Mn2 Na4 180.0000(10) 3_775 .
F2 Mn2 Na9 71.1(3) 3_775 3_775
F2 Mn2 Na9 108.9(3) . 3_775
O4 Mn2 Na9 116.6(3) 3_775 3_775
O4 Mn2 Na9 63.4(3) . 3_775
O11 Mn2 Na9 143.2(3) . 3_775
O11 Mn2 Na9 36.8(3) 3_775 3_775
Na7 Mn2 Na9 109.72(9) . 3_775
Na7 Mn2 Na9 70.28(9) 3_775 3_775
Na4 Mn2 Na9 63.3(2) 3_775 3_775
Na4 Mn2 Na9 116.7(2) . 3_775
F2 Mn2 Na9 108.9(3) 3_775 .
F2 Mn2 Na9 71.1(3) . .
O4 Mn2 Na9 63.4(3) 3_775 .
O4 Mn2 Na9 116.6(3) . .
O11 Mn2 Na9 36.8(3) . .
O11 Mn2 Na9 143.2(3) 3_775 .
Na7 Mn2 Na9 70.28(9) . .
Na7 Mn2 Na9 109.72(9) 3_775 .
Na4 Mn2 Na9 116.7(2) 3_775 .
Na4 Mn2 Na9 63.3(2) . .
Na9 Mn2 Na9 180 3_775 .
O10 P9 O11 115.1(6) . .
O10 P9 O4 111.4(6) . 2_755
O11 P9 O4 112.4(6) . 2_755
O10 P9 O7 106.1(6) . .
O11 P9 O7 106.7(5) . .
O4 P9 O7 104.3(5) 2_755 .
O10 P9 Na4 42.2(4) . 3_776
O11 P9 Na4 137.8(4) . 3_776
O4 P9 Na4 69.3(4) 2_755 3_776
O7 P9 Na4 113.7(3) . 3_776
O10 P9 Na9 75.2(4) . .
O11 P9 Na9 44.0(4) . .
O4 P9 Na9 149.3(5) 2_755 .
O7 P9 Na9 102.3(3) . .
Na4 P9 Na9 113.04(16) 3_776 .
O10 P9 Na7 149.0(4) . 3_775
O11 P9 Na7 76.2(4) . 3_775
O4 P9 Na7 41.3(4) 2_755 3_775
O7 P9 Na7 97.1(5) . 3_775
Na4 P9 Na7 109.4(2) 3_776 3_775
Na9 P9 Na7 120.06(19) . 3_775
F3 Na7 F3 111.8(6) 1_554 2_655
F3 Na7 F2 112.4(3) 1_554 .
F3 Na7 F2 76.2(3) 2_655 .
F3 Na7 F2 76.2(3) 1_554 2_654
F3 Na7 F2 112.4(3) 2_655 2_654
F2 Na7 F2 165.5(6) . 2_654
F3 Na7 O4 160.7(4) 1_554 3_775
F3 Na7 O4 86.8(3) 2_655 3_775
F2 Na7 O4 65.8(3) . 3_775
F2 Na7 O4 102.1(4) 2_654 3_775
F3 Na7 O4 86.8(3) 1_554 4_575
F3 Na7 O4 160.7(4) 2_655 4_575
F2 Na7 O4 102.1(4) . 4_575
F2 Na7 O4 65.8(3) 2_654 4_575
O4 Na7 O4 75.3(5) 3_775 4_575
F3 Na7 Na6 43.8(2) 1_554 2_654
F3 Na7 Na6 92.3(3) 2_655 2_654
F2 Na7 Na6 147.6(4) . 2_654
F2 Na7 Na6 46.3(2) 2_654 2_654
O4 Na7 Na6 144.9(2) 3_775 2_654
O4 Na7 Na6 98.3(2) 4_575 2_654
F3 Na7 Na6 92.3(3) 1_554 .
F3 Na7 Na6 43.8(2) 2_655 .
F2 Na7 Na6 46.3(2) . .
F2 Na7 Na6 147.6(4) 2_654 .
O4 Na7 Na6 98.3(2) 3_775 .
O4 Na7 Na6 144.9(2) 4_575 .
Na6 Na7 Na6 105.2(2) 2_654 .
F3 Na7 Mn2 136.3(2) 1_554 .
F3 Na7 Mn2 88.0(2) 2_655 .
F2 Na7 Mn2 32.7(2) . .
F2 Na7 Mn2 133.3(4) 2_654 .
O4 Na7 Mn2 34.9(2) 3_775 .
O4 Na7 Mn2 81.4(3) 4_575 .
Na6 Na7 Mn2 179.7(2) 2_654 .
Na6 Na7 Mn2 75.140(9) . .
F3 Na7 Mn2 88.0(2) 1_554 2_654
F3 Na7 Mn2 136.3(2) 2_655 2_654
F2 Na7 Mn2 133.3(4) . 2_654
F2 Na7 Mn2 32.7(2) 2_654 2_654
O4 Na7 Mn2 81.4(3) 3_775 2_654
O4 Na7 Mn2 34.9(2) 4_575 2_654
Na6 Na7 Mn2 75.140(9) 2_654 2_654
Na6 Na7 Mn2 179.7(2) . 2_654
Mn2 Na7 Mn2 104.5(2) . 2_654
F3 Na7 P9 142.7(3) 1_554 4_575
F3 Na7 P9 103.3(2) 2_655 4_575
F2 Na7 P9 87.6(3) . 4_575
F2 Na7 P9 79.1(3) 2_654 4_575
O4 Na7 P9 24.5(2) 3_775 4_575
O4 Na7 P9 57.5(3) 4_575 4_575
Na6 Na7 P9 124.75(11) 2_654 4_575
Na6 Na7 P9 122.68(10) . 4_575
Mn2 Na7 P9 54.96(13) . 4_575
Mn2 Na7 P9 57.02(14) 2_654 4_575
F3 Na7 P9 103.3(2) 1_554 3_775
F3 Na7 P9 142.7(3) 2_655 3_775
F2 Na7 P9 79.1(3) . 3_775
F2 Na7 P9 87.6(3) 2_654 3_775
O4 Na7 P9 57.5(3) 3_775 3_775
O4 Na7 P9 24.5(2) 4_575 3_775
Na6 Na7 P9 122.68(10) 2_654 3_775
Na6 Na7 P9 124.75(11) . 3_775
Mn2 Na7 P9 57.02(14) . 3_775
Mn2 Na7 P9 54.96(13) 2_654 3_775
P9 Na7 P9 47.95(18) 4_575 3_775
O11 Na9 O11 94.8(6) . 2_655
O11 Na9 F1 172.6(4) . 2_655
O11 Na9 F1 91.8(3) 2_655 2_655
O11 Na9 F1 91.8(3) . .
O11 Na9 F1 172.6(4) 2_655 .
F1 Na9 F1 81.9(5) 2_655 .
O11 Na9 F3 108.1(3) . 2_655
O11 Na9 F3 107.5(3) 2_655 2_655
F1 Na9 F3 66.4(3) 2_655 2_655
F1 Na9 F3 73.6(3) . 2_655
O11 Na9 F3 107.5(3) . .
O11 Na9 F3 108.1(3) 2_655 .
F1 Na9 F3 73.6(3) 2_655 .
F1 Na9 F3 66.4(3) . .
F3 Na9 F3 126.3(6) 2_655 .
O11 Na9 Mn1 141.7(2) . 2_655
O11 Na9 Mn1 89.2(3) 2_655 2_655
F1 Na9 Mn1 34.8(2) 2_655 2_655
F1 Na9 Mn1 87.7(3) . 2_655
F3 Na9 Mn1 35.7(2) 2_655 2_655
F3 Na9 Mn1 107.3(3) . 2_655
O11 Na9 Mn1 89.2(3) . .
O11 Na9 Mn1 141.7(2) 2_655 .
F1 Na9 Mn1 87.7(3) 2_655 .
F1 Na9 Mn1 34.8(2) . .
F3 Na9 Mn1 107.3(3) 2_655 .
F3 Na9 Mn1 35.7(2) . .
Mn1 Na9 Mn1 110.5(3) 2_655 .
O11 Na9 P9 26.6(3) . .
O11 Na9 P9 115.3(4) 2_655 .
F1 Na9 P9 149.7(4) 2_655 .
F1 Na9 P9 70.0(2) . .
F3 Na9 P9 114.0(2) 2_655 .
F3 Na9 P9 84.6(2) . .
Mn1 Na9 P9 148.47(15) 2_655 .
Mn1 Na9 P9 62.67(8) . .
O11 Na9 P9 115.3(4) . 2_655
O11 Na9 P9 26.6(3) 2_655 2_655
F1 Na9 P9 70.0(2) 2_655 2_655
F1 Na9 P9 149.7(4) . 2_655
F3 Na9 P9 84.6(2) 2_655 2_655
F3 Na9 P9 114.0(2) . 2_655
Mn1 Na9 P9 62.67(8) 2_655 2_655
Mn1 Na9 P9 148.47(15) . 2_655
P9 Na9 P9 139.6(4) . 2_655
O11 Na9 Na6 84.2(3) . .
O11 Na9 Na6 143.7(2) 2_655 .
F1 Na9 Na6 88.5(3) 2_655 .
F1 Na9 Na6 40.6(2) . .
F3 Na9 Na6 40.7(2) 2_655 .
F3 Na9 Na6 106.7(3) . .
Mn1 Na9 Na6 70.89(13) 2_655 .
Mn1 Na9 Na6 74.59(13) . .
P9 Na9 Na6 77.76(8) . .
P9 Na9 Na6 124.84(9) 2_655 .
O11 Na9 Na6 143.7(2) . 2_655
O11 Na9 Na6 84.2(3) 2_655 2_655
F1 Na9 Na6 40.6(2) 2_655 2_655
F1 Na9 Na6 88.5(3) . 2_655
F3 Na9 Na6 106.7(3) 2_655 2_655
F3 Na9 Na6 40.7(2) . 2_655
Mn1 Na9 Na6 74.59(13) 2_655 2_655
Mn1 Na9 Na6 70.89(13) . 2_655
P9 Na9 Na6 124.84(9) . 2_655
P9 Na9 Na6 77.76(8) 2_655 2_655
Na6 Na9 Na6 117.3(3) . 2_655
F1 Na6 F1 180.0000(10) 3_765 .
F1 Na6 F3 77.7(3) 3_765 4_665
F1 Na6 F3 102.3(3) . 4_665
F1 Na6 F3 102.3(3) 3_765 2_655
F1 Na6 F3 77.7(3) . 2_655
F3 Na6 F3 180.0(4) 4_665 2_655
F1 Na6 F2 75.4(3) 3_765 .
F1 Na6 F2 104.6(3) . .
F3 Na6 F2 104.6(3) 4_665 .
F3 Na6 F2 75.4(3) 2_655 .
F1 Na6 F2 104.6(3) 3_765 3_765
F1 Na6 F2 75.4(3) . 3_765
F3 Na6 F2 75.4(3) 4_665 3_765
F3 Na6 F2 104.6(3) 2_655 3_765
F2 Na6 F2 180 . 3_765
F1 Na6 Na7 115.0(2) 3_765 3_765
F1 Na6 Na7 65.0(2) . 3_765
F3 Na6 Na7 44.2(2) 4_665 3_765
F3 Na6 Na7 135.8(2) 2_655 3_765
F2 Na6 Na7 135.0(2) . 3_765
F2 Na6 Na7 45.0(2) 3_765 3_765
F1 Na6 Na7 65.0(2) 3_765 .
F1 Na6 Na7 115.0(2) . .
F3 Na6 Na7 135.8(2) 4_665 .
F3 Na6 Na7 44.2(2) 2_655 .
F2 Na6 Na7 45.0(2) . .
F2 Na6 Na7 135.0(2) 3_765 .
Na7 Na6 Na7 180 3_765 .
F1 Na6 Na9 138.2(2) 3_765 .
F1 Na6 Na9 41.8(2) . .
F3 Na6 Na9 135.8(2) 4_665 .
F3 Na6 Na9 44.2(2) 2_655 .
F2 Na6 Na9 72.1(2) . .
F2 Na6 Na9 107.9(2) 3_765 .
Na7 Na6 Na9 106.64(9) 3_765 .
Na7 Na6 Na9 73.36(9) . .
F1 Na6 Na9 41.8(2) 3_765 3_765
F1 Na6 Na9 138.2(2) . 3_765
F3 Na6 Na9 44.2(2) 4_665 3_765
F3 Na6 Na9 135.8(2) 2_655 3_765
F2 Na6 Na9 107.9(2) . 3_765
F2 Na6 Na9 72.1(2) 3_765 3_765
Na7 Na6 Na9 73.36(9) 3_765 3_765
Na7 Na6 Na9 106.64(9) . 3_765
Na9 Na6 Na9 180 . 3_765
F1 Na6 Na4 49.9(3) 3_765 3_775
F1 Na6 Na4 130.1(3) . 3_775
F3 Na6 Na4 73.0(2) 4_665 3_775
F3 Na6 Na4 107.0(2) 2_655 3_775
F2 Na6 Na4 37.1(2) . 3_775
F2 Na6 Na4 142.9(2) 3_765 3_775
Na7 Na6 Na4 114.86(10) 3_765 3_775
Na7 Na6 Na4 65.14(10) . 3_775
Na9 Na6 Na4 108.2(2) . 3_775
Na9 Na6 Na4 71.8(2) 3_765 3_775
F1 Na6 Na4 130.1(3) 3_765 1_545
F1 Na6 Na4 49.9(3) . 1_545
F3 Na6 Na4 107.0(2) 4_665 1_545
F3 Na6 Na4 73.0(2) 2_655 1_545
F2 Na6 Na4 142.9(2) . 1_545
F2 Na6 Na4 37.1(2) 3_765 1_545
Na7 Na6 Na4 65.14(10) 3_765 1_545
Na7 Na6 Na4 114.86(10) . 1_545
Na9 Na6 Na4 71.8(2) . 1_545
Na9 Na6 Na4 108.2(2) 3_765 1_545
Na4 Na6 Na4 180 3_775 1_545
P9 O7 P9 117.8(9) . 2_755
Mn1 F1 Na6 158.1(4) . .
Mn1 F1 Na9 98.5(4) . .
Na6 F1 Na9 97.6(3) . .
Mn2 F2 Na7 104.2(4) . .
Mn2 F2 Na6 144.0(5) . .
Na7 F2 Na6 88.6(3) . .
Mn2 F2 Na4 100.0(5) . 3_775
Na7 F2 Na4 109.2(3) . 3_775
Na6 F2 Na4 107.4(4) . 3_775
Mn1 F3 Na6 138.2(4) . 2_655
Mn1 F3 Na7 118.7(4) . 1_556
Na6 F3 Na7 92.0(3) 2_655 1_556
Mn1 F3 Na9 94.6(3) . .
Na6 F3 Na9 95.1(3) 2_655 .
Na7 F3 Na9 117.6(4) 1_556 .
P9 O4 Mn2 127.3(7) 2_755 .
P9 O4 Na7 114.2(5) 2_755 3_775
Mn2 O4 Na7 97.0(4) . 3_775
P9 O4 Na4 81.2(5) 2_755 3_775
Mn2 O4 Na4 83.0(3) . 3_775
Na7 O4 Na4 159.1(5) 3_775 3_775
O10 Na4 O10 152.1(8) 3_776 4_575
O10 Na4 F2 97.7(3) 3_776 3_775
O10 Na4 F2 79.6(3) 4_575 3_775
O10 Na4 F2 79.6(3) 3_776 4_576
O10 Na4 F2 97.7(3) 4_575 4_576
F2 Na4 F2 168.9(7) 3_775 4_576
O10 Na4 O11 117.4(4) 3_776 2_655
O10 Na4 O11 85.0(4) 4_575 2_655
F2 Na4 O11 126.0(5) 3_775 2_655
F2 Na4 O11 64.1(3) 4_576 2_655
O10 Na4 O11 85.0(4) 3_776 .
O10 Na4 O11 117.4(4) 4_575 .
F2 Na4 O11 64.1(3) 3_775 .
F2 Na4 O11 126.0(5) 4_576 .
O11 Na4 O11 78.8(5) 2_655 .
O10 Na4 O4 145.0(4) 3_776 3_775
O10 Na4 O4 55.5(3) 4_575 3_775
F2 Na4 O4 58.5(3) 3_775 3_775
F2 Na4 O4 128.6(4) 4_576 3_775
O11 Na4 O4 70.1(4) 2_655 3_775
O11 Na4 O4 62.2(3) . 3_775
O10 Na4 O4 55.5(3) 3_776 4_576
O10 Na4 O4 145.0(4) 4_575 4_576
F2 Na4 O4 128.6(4) 3_775 4_576
F2 Na4 O4 58.5(3) 4_576 4_576
O11 Na4 O4 62.2(3) 2_655 4_576
O11 Na4 O4 70.1(4) . 4_576
O4 Na4 O4 117.0(6) 3_775 4_576
O10 Na4 P9 163.1(3) 3_776 4_575
O10 Na4 P9 26.1(3) 4_575 4_575
F2 Na4 P9 66.1(2) 3_775 4_575
F2 Na4 P9 115.4(2) 4_576 4_575
O11 Na4 P9 77.7(3) 2_655 4_575
O11 Na4 P9 91.4(3) . 4_575
O4 Na4 P9 29.4(2) 3_775 4_575
O4 Na4 P9 138.0(5) 4_576 4_575
O10 Na4 P9 26.1(3) 3_776 3_776
O10 Na4 P9 163.1(3) 4_575 3_776
F2 Na4 P9 115.4(2) 3_775 3_776
F2 Na4 P9 66.1(2) 4_576 3_776
O11 Na4 P9 91.4(3) 2_655 3_776
O11 Na4 P9 77.7(3) . 3_776
O4 Na4 P9 138.0(5) 3_775 3_776
O4 Na4 P9 29.4(2) 4_576 3_776
P9 Na4 P9 166.0(5) 4_575 3_776
O10 Na4 Mn2 111.5(3) 3_776 .
O10 Na4 Mn2 81.3(3) 4_575 .
F2 Na4 Mn2 33.1(2) 3_775 .
F2 Na4 Mn2 157.6(5) 4_576 .
O11 Na4 Mn2 93.6(4) 2_655 .
O11 Na4 Mn2 40.9(2) . .
O4 Na4 Mn2 34.67(19) 3_775 .
O4 Na4 Mn2 110.8(4) 4_576 .
P9 Na4 Mn2 57.45(10) 4_575 .
P9 Na4 Mn2 115.4(2) 3_776 .
O10 Na4 Mn2 81.3(3) 3_776 2_655
O10 Na4 Mn2 111.5(3) 4_575 2_655
F2 Na4 Mn2 157.6(5) 3_775 2_655
F2 Na4 Mn2 33.1(2) 4_576 2_655
O11 Na4 Mn2 40.9(2) 2_655 2_655
O11 Na4 Mn2 93.6(4) . 2_655
O4 Na4 Mn2 110.8(4) 3_775 2_655
O4 Na4 Mn2 34.67(19) 4_576 2_655
P9 Na4 Mn2 115.4(2) 4_575 2_655
P9 Na4 Mn2 57.45(10) 3_776 2_655
Mn2 Na4 Mn2 126.8(4) . 2_655

loop_
_geom_bond_atom_site_label_1
_geom_bond_atom_site_label_2
_geom_bond_site_symmetry_2
_geom_bond_distance
O11 P9 . 1.522(11)
O11 Mn2 . 2.199(10)
O11 Na9 . 2.363(12)
O11 Na4 . 2.741(15)
O10 P9 . 1.491(11)
O10 Mn1 . 2.131(10)
O10 Na4 3_776 2.276(11)
Mn1 F1 . 1.843(8)
Mn1 F1 3_766 1.843(8)
Mn1 F3 . 1.870(8)
Mn1 F3 3_766 1.870(8)
Mn1 O10 3_766 2.131(10)
Mn1 Na9 . 3.196(5)
Mn1 Na9 3_766 3.196(5)
Mn1 Na7 1_556 3.599(5)
Mn1 Na7 3_765 3.599(5)
Mn1 Na4 3_776 3.657(9)
Mn1 Na4 1_545 3.657(9)
Mn2 F2 3_775 1.853(8)
Mn2 F2 . 1.853(8)
Mn2 O4 3_775 1.915(9)
Mn2 O4 . 1.915(9)
Mn2 O11 3_775 2.199(10)
Mn2 Na7 . 3.322(5)
Mn2 Na7 3_775 3.322(5)
Mn2 Na4 3_775 3.341(6)
Mn2 Na4 . 3.341(6)
Mn2 Na9 3_775 3.722(6)
Mn2 Na9 . 3.722(6)
P9 O4 2_755 1.566(11)
P9 O7 . 1.634(8)
P9 Na4 3_776 3.149(4)
P9 Na9 . 3.210(5)
P9 Na7 3_775 3.443(9)
Na7 F3 1_554 2.306(10)
Na7 F3 2_655 2.306(10)
Na7 F2 . 2.340(8)
Na7 F2 2_654 2.340(8)
Na7 O4 3_775 2.492(13)
Na7 O4 4_575 2.492(13)
Na7 Na6 2_654 3.307(5)
Na7 Na6 . 3.307(5)
Na7 Mn2 2_654 3.322(5)
Na7 P9 4_575 3.443(9)
Na7 P9 3_775 3.443(9)
Na9 O11 2_655 2.363(12)
Na9 F1 2_655 2.355(11)
Na9 F1 . 2.355(11)
Na9 F3 2_655 2.448(9)
Na9 F3 . 2.448(9)
Na9 Mn1 2_655 3.196(5)
Na9 P9 2_655 3.210(5)
Na9 Na6 . 3.498(5)
Na9 Na6 2_655 3.498(5)
Na6 F1 3_765 2.295(8)
Na6 F1 . 2.295(8)
Na6 F3 4_665 2.291(8)
Na6 F3 2_655 2.291(8)
Na6 F2 . 2.393(8)
Na6 F2 3_765 2.393(8)
Na6 Na7 3_765 3.307(5)
Na6 Na9 3_765 3.498(5)
Na6 Na4 3_775 3.924(8)
Na6 Na4 1_545 3.924(8)
O7 P9 2_755 1.634(8)
F2 Na4 3_775 2.477(9)
F3 Na6 2_655 2.291(8)
F3 Na7 1_556 2.306(10)
O4 P9 2_755 1.566(11)
O4 Na7 3_775 2.492(13)
O4 Na4 3_775 2.981(12)
Na4 O10 3_776 2.276(11)
Na4 O10 4_575 2.276(11)
Na4 F2 3_775 2.477(9)
Na4 F2 4_576 2.477(9)
Na4 O11 2_655 2.741(15)
Na4 O4 3_775 2.981(12)
Na4 O4 4_576 2.981(12)
Na4 P9 4_575 3.149(4)
Na4 P9 3_776 3.149(4)
Na4 Mn2 2_655 3.341(6)
